data_7245796
loop_
_publ_author_name
'Umar, Q.'
'Huang, Y.'
'Nazeer, A.'
'Yin, H.'
'Zhang, J. C.'
'Luo, M.'
'Meng, X. G.'

_publ_section_title
;
 Synthesis, characterization and anticancer activities of Zn2+, Cu2+, Co2+
 and Ni2+ complexes involving chiral amino alcohols
;
_journal_issue 49
_journal_name_full 'RSC Advances'
_journal_page_first 32119
_journal_page_last 32128
_journal_paper_doi 10.1039/D2RA05576G
_journal_volume 12
_journal_year 2022
_chemical_formula_moiety 'C27 H25 N O3 Sn, C H4 O, C H2 Cl2'
_chemical_formula_sum 'C29 H31 Cl2 N O4 Sn'
_chemical_formula_weight 647.14
_space_group_crystal_system monoclinic
_space_group_IT_number 14
_space_group_name_Hall '-P 2ybc'
_space_group_name_H-M_alt 'P 1 21/c 1'
_atom_sites_solution_hydrogens mixed
_audit_block_doi 10.5517/ccdc.csd.cc2bfnr6
_audit_creation_date 2022-03-11
_audit_creation_method
;
Olex2 1.2
(compiled 2018.05.29 svn.r3508 for OlexSys, GUI svn.r5506)
;
_audit_update_record
;
2022-03-12 deposited with the CCDC.	2022-10-27 downloaded from the CCDC.
;
_cell_angle_alpha 90
_cell_angle_beta 120.573(16)
_cell_angle_gamma 90
_cell_formula_units_Z 4
_cell_length_a 10.638(4)
_cell_length_b 17.168(7)
_cell_length_c 18.399(5)
_cell_measurement_reflns_used 7942
_cell_measurement_temperature 298(2)
_cell_measurement_theta_max 28.207
_cell_measurement_theta_min 2.257
_cell_volume 2893.1(18)
_computing_cell_refinement 'Bruker SMART'
_computing_data_collection 'Bruker SMART'
_computing_data_reduction 'Bruker SAINT'
_computing_molecular_graphics 'Olex2 (Dolomanov et al., 2009)'
_computing_publication_material 'Olex2 (Dolomanov et al., 2009)'
_computing_structure_refinement 'XL (Sheldrick, 2008)'
_computing_structure_solution 'SHELXS-97 (Sheldrick, 1990)'
_diffrn_ambient_temperature 298.15
_diffrn_measured_fraction_theta_full 0.997
_diffrn_measured_fraction_theta_max 0.996
_diffrn_measurement_device_type 'CCD area detector'
_diffrn_measurement_method 'phi and omega scans'
_diffrn_radiation_type MoK\a
_diffrn_radiation_wavelength 0.71073
_diffrn_reflns_av_R_equivalents 0.0244
_diffrn_reflns_av_unetI/netI 0.0271
_diffrn_reflns_Laue_measured_fraction_full 0.997
_diffrn_reflns_Laue_measured_fraction_max 0.996
_diffrn_reflns_limit_h_max 12
_diffrn_reflns_limit_h_min -12
_diffrn_reflns_limit_k_max 20
_diffrn_reflns_limit_k_min -15
_diffrn_reflns_limit_l_max 20
_diffrn_reflns_limit_l_min -22
_diffrn_reflns_number 14894
_diffrn_reflns_point_group_measured_fraction_full 0.997
_diffrn_reflns_point_group_measured_fraction_max 0.996
_diffrn_reflns_theta_full 25.242
_diffrn_reflns_theta_max 25.498
_diffrn_reflns_theta_min 1.749
_exptl_absorpt_coefficient_mu 1.102
_exptl_absorpt_correction_T_max 0.7627
_exptl_absorpt_correction_T_min 0.6143
_exptl_absorpt_correction_type multi-scan
_exptl_absorpt_process_details sadabs
_exptl_crystal_colour colourless
_exptl_crystal_colour_primary colourless
_exptl_crystal_density_diffrn 1.486
_exptl_crystal_density_method 'not measured'
_exptl_crystal_description block
_exptl_crystal_F_000 1312
_exptl_crystal_size_max 0.49
_exptl_crystal_size_mid 0.35
_exptl_crystal_size_min 0.26
_refine_diff_density_max 0.762
_refine_diff_density_min -0.508
_refine_diff_density_rms 0.067
_refine_ls_extinction_method none
_refine_ls_goodness_of_fit_ref 1.061
_refine_ls_hydrogen_treatment constr
_refine_ls_matrix_type full
_refine_ls_number_parameters 335
_refine_ls_number_reflns 5365
_refine_ls_number_restraints 0
_refine_ls_restrained_S_all 1.061
_refine_ls_R_factor_all 0.0383
_refine_ls_R_factor_gt 0.0314
_refine_ls_shift/su_max 0.001
_refine_ls_shift/su_mean 0.000
_refine_ls_structure_factor_coef Fsqd
_refine_ls_weighting_details 'w=1/[\s^2^(Fo^2^)+(0.0439P)^2^+1.6396P] where P=(Fo^2^+2Fc^2^)/3'
_refine_ls_weighting_scheme calc
_refine_ls_wR_factor_gt 0.0821
_refine_ls_wR_factor_ref 0.0875
_reflns_Friedel_coverage 0.000
_reflns_number_gt 4501
_reflns_number_total 5365
_reflns_threshold_expression 'I > 2\s(I)'
_cod_data_source_file d2ra05576g2.cif
_cod_data_source_block 90506dm
_cod_database_code 7245796
_shelx_shelxl_version_number 2018/3
_shelx_space_group_comment
;
The symmetry employed for this shelxl refinement is uniquely defined
by the following loop, which should always be used as a source of
symmetry information in preference to the above space-group names.
They are only intended as comments.
;
_shelx_estimated_absorpt_t_max 0.763
_shelx_estimated_absorpt_t_min 0.614
_olex2_refinement_description
;
1. Fixed Uiso
 At 1.2 times of:
  All C(H) groups, All C(H,H) groups, All N(H) groups
 At 1.5 times of:
  All C(H,H,H) groups, All O(H) groups
2.a Riding coordinates:
 O3(H3A)
2.b Secondary CH2 refined with riding coordinates:
 C7(H7A,H7B), C14(H14A,H14B), C21(H21A,H21B), C29(H29A,H29B)
2.c Aromatic/amide H refined with riding coordinates:
 N1(H1), C2(H2), C3(H3), C5(H5), C9(H9), C10(H10), C11(H11), C12(H12),
 C13(H13), C16(H16), C17(H17), C18(H18), C19(H19), C20(H20), C23(H23), C24(H24),
  C25(H25), C26(H26), C27(H27)
2.d Idealised Me refined as rotating group:
 C28(H28A,H28B,H28C)
;
_olex2_submission_special_instructions 'No special instructions were received'

loop_
_space_group_symop_operation_xyz
'x, y, z'
'-x, y+1/2, -z+1/2'
'-x, -y, -z'
'x, -y-1/2, z-1/2'

loop_
_atom_site_label
_atom_site_type_symbol
_atom_site_fract_x
_atom_site_fract_y
_atom_site_fract_z
_atom_site_U_iso_or_equiv
_atom_site_adp_type
_atom_site_occupancy
_atom_site_site_symmetry_order
_atom_site_calc_flag
_atom_site_refinement_flags_posn
_atom_site_refinement_flags_adp
_atom_site_refinement_flags_occupancy
_atom_site_disorder_assembly
_atom_site_disorder_group
Sn1 Sn 0.15603(2) 0.25443(2) 0.99415(2) 0.03244(9) Uani 1 1 d . . . . .
O1 O 0.3616(2) 0.26285(12) 0.99845(14) 0.0446(5) Uani 1 1 d . . . . .
O2 O 0.5139(3) 0.23656(14) 1.13394(15) 0.0586(6) Uani 1 1 d . . . . .
O4 O 0.9140(3) 0.25531(14) 0.97169(18) 0.0624(7) Uani 1 1 d . . . . .
N1 N 0.6867(2) 0.27838(15) 0.94526(15) 0.0416(5) Uani 1 1 d . . . . .
H1 H 0.664332 0.294523 0.895866 0.050 Uiso 1 1 calc R . . . .
C1 C 0.8280(3) 0.25667(16) 0.99955(19) 0.0402(7) Uani 1 1 d . . . . .
C2 C 0.8619(3) 0.23765(17) 1.0825(2) 0.0437(7) Uani 1 1 d . . . . .
H2 H 0.957580 0.225427 1.123133 0.052 Uiso 1 1 calc R . . . .
C3 C 0.7563(3) 0.23705(16) 1.10335(19) 0.0400(6) Uani 1 1 d . . . . .
H3 H 0.781090 0.224768 1.158304 0.048 Uiso 1 1 calc R . . . .
C4 C 0.6087(3) 0.25482(14) 1.04280(18) 0.0312(6) Uani 1 1 d . . . . .
C5 C 0.5800(3) 0.27601(17) 0.96456(17) 0.0379(6) Uani 1 1 d . . . . .
H5 H 0.485028 0.289113 0.923545 0.045 Uiso 1 1 calc R . . . .
C6 C 0.4885(3) 0.25093(14) 1.06240(19) 0.0368(6) Uani 1 1 d . . . . .
C7 C 0.1870(4) 0.36473(17) 1.05591(19) 0.0466(7) Uani 1 1 d . . . . .
H7A H 0.114665 0.371213 1.072650 0.056 Uiso 1 1 calc R . . . .
H7B H 0.283002 0.366407 1.106361 0.056 Uiso 1 1 calc R . . . .
C8 C 0.1730(4) 0.42922(18) 0.99772(19) 0.0480(7) Uani 1 1 d . . . . .
C9 C 0.2933(5) 0.4664(2) 1.0043(3) 0.0712(10) Uani 1 1 d . . . . .
H9 H 0.386388 0.451898 1.046705 0.085 Uiso 1 1 calc R . . . .
C10 C 0.2769(6) 0.5254(3) 0.9481(3) 0.0953(15) Uani 1 1 d . . . . .
H10 H 0.358764 0.550373 0.953540 0.114 Uiso 1 1 calc R . . . .
C11 C 0.1404(7) 0.5467(2) 0.8850(3) 0.0902(15) Uani 1 1 d . . . . .
H11 H 0.129761 0.585651 0.847146 0.108 Uiso 1 1 calc R . . . .
C12 C 0.0212(6) 0.5112(2) 0.8777(3) 0.0783(12) Uani 1 1 d . . . . .
H12 H -0.071270 0.526278 0.835053 0.094 Uiso 1 1 calc R . . . .
C13 C 0.0353(4) 0.4528(2) 0.9328(2) 0.0594(9) Uani 1 1 d . . . . .
H13 H -0.047824 0.428745 0.926779 0.071 Uiso 1 1 calc R . . . .
C14 C 0.0323(3) 0.25772(16) 0.85884(18) 0.0410(7) Uani 1 1 d . . . . .
H14A H -0.030413 0.212217 0.838847 0.049 Uiso 1 1 calc R . . . .
H14B H -0.030255 0.303296 0.841483 0.049 Uiso 1 1 calc R . . . .
C15 C 0.1211(3) 0.25991(15) 0.81650(17) 0.0355(6) Uani 1 1 d . . . . .
C16 C 0.1675(3) 0.32986(17) 0.79970(17) 0.0419(7) Uani 1 1 d . . . . .
H16 H 0.142100 0.376700 0.814260 0.050 Uiso 1 1 calc R . . . .
C17 C 0.2515(3) 0.33054(19) 0.76137(19) 0.0484(7) Uani 1 1 d . . . . .
H17 H 0.280408 0.377822 0.749851 0.058 Uiso 1 1 calc R . . . .
C18 C 0.2921(4) 0.2619(2) 0.7403(2) 0.0510(8) Uani 1 1 d . . . . .
H18 H 0.347915 0.262578 0.714524 0.061 Uiso 1 1 calc R . . . .
C19 C 0.2491(3) 0.1925(2) 0.75797(18) 0.0508(8) Uani 1 1 d . . . . .
H19 H 0.277176 0.145837 0.744688 0.061 Uiso 1 1 calc R . . . .
C20 C 0.1645(3) 0.19142(18) 0.79533(18) 0.0440(7) Uani 1 1 d . . . . .
H20 H 0.136080 0.143833 0.806526 0.053 Uiso 1 1 calc R . . . .
C21 C 0.1906(3) 0.13886(17) 1.04616(19) 0.0448(7) Uani 1 1 d . . . . .
H21A H 0.285568 0.135967 1.097301 0.054 Uiso 1 1 calc R . . . .
H21B H 0.116831 0.126948 1.060592 0.054 Uiso 1 1 calc R . . . .
C22 C 0.1829(3) 0.08103(17) 0.98349(19) 0.0451(7) Uani 1 1 d . . . . .
C23 C 0.0519(4) 0.0442(2) 0.9271(2) 0.0626(9) Uani 1 1 d . . . . .
H23 H -0.032079 0.055173 0.928970 0.075 Uiso 1 1 calc R . . . .
C24 C 0.0457(6) -0.0087(2) 0.8682(3) 0.0843(14) Uani 1 1 d . . . . .
H24 H -0.042286 -0.033141 0.831453 0.101 Uiso 1 1 calc R . . . .
C25 C 0.1663(6) -0.0254(2) 0.8634(3) 0.0851(14) Uani 1 1 d . . . . .
H25 H 0.160854 -0.061045 0.823830 0.102 Uiso 1 1 calc R . . . .
C26 C 0.2961(5) 0.0108(2) 0.9175(3) 0.0795(12) Uani 1 1 d . . . . .
H26 H 0.378872 0.000039 0.914375 0.095 Uiso 1 1 calc R . . . .
C27 C 0.3039(4) 0.0634(2) 0.9769(2) 0.0607(9) Uani 1 1 d . . . . .
H27 H 0.392487 0.087463 1.013261 0.073 Uiso 1 1 calc R . . . .
O3 O 0.6395(3) 0.33764(18) 0.78776(16) 0.0820(8) Uani 1 1 d . . . . .
H3A H 0.609829 0.315078 0.742637 0.123 Uiso 1 1 d R . . . .
C28 C 0.6180(6) 0.4162(3) 0.7735(3) 0.1045(16) Uani 1 1 d . . . . .
H28A H 0.515588 0.426538 0.737753 0.157 Uiso 1 1 calc GR . . . .
H28B H 0.669587 0.434351 0.746579 0.157 Uiso 1 1 calc GR . . . .
H28C H 0.653664 0.442832 0.826360 0.157 Uiso 1 1 calc GR . . . .
Cl1 Cl 0.6663(2) 0.07753(11) 0.72801(10) 0.1408(7) Uani 1 1 d . . . . .
Cl2 Cl 0.63999(17) 0.08200(8) 0.87653(10) 0.1133(4) Uani 1 1 d . . . . .
C29 C 0.6466(5) 0.1346(3) 0.7981(3) 0.0893(13) Uani 1 1 d . . . . .
H29A H 0.557529 0.164824 0.767348 0.107 Uiso 1 1 calc R . . . .
H29B H 0.727612 0.170925 0.824303 0.107 Uiso 1 1 calc R . . . .

loop_
_atom_site_aniso_label
_atom_site_aniso_U_11
_atom_site_aniso_U_22
_atom_site_aniso_U_33
_atom_site_aniso_U_23
_atom_site_aniso_U_13
_atom_site_aniso_U_12
Sn1 0.02546(12) 0.04731(13) 0.03015(13) 0.00230(7) 0.01822(9) 0.00232(7)
O1 0.0232(10) 0.0743(14) 0.0403(12) 0.0068(9) 0.0191(9) 0.0040(8)
O2 0.0429(13) 0.1057(19) 0.0354(13) 0.0057(11) 0.0259(11) -0.0036(11)
O4 0.0330(12) 0.107(2) 0.0595(16) 0.0043(12) 0.0325(12) 0.0029(10)
N1 0.0282(12) 0.0685(15) 0.0311(13) 0.0043(11) 0.0173(10) 0.0023(11)
C1 0.0242(14) 0.0596(19) 0.0434(18) -0.0032(12) 0.0219(13) -0.0020(11)
C2 0.0185(13) 0.0651(19) 0.0414(17) 0.0038(13) 0.0108(12) 0.0047(11)
C3 0.0286(14) 0.0579(17) 0.0314(15) 0.0055(12) 0.0138(12) 0.0013(11)
C4 0.0177(12) 0.0452(15) 0.0301(14) -0.0008(10) 0.0116(11) -0.0001(9)
C5 0.0213(13) 0.0598(17) 0.0334(15) 0.0011(12) 0.0145(11) 0.0023(12)
C6 0.0253(14) 0.0515(17) 0.0369(16) -0.0023(11) 0.0182(12) -0.0019(10)
C7 0.0533(18) 0.0552(18) 0.0387(16) -0.0022(13) 0.0288(15) 0.0019(14)
C8 0.062(2) 0.0446(16) 0.0449(18) -0.0063(13) 0.0331(16) 0.0012(14)
C9 0.074(2) 0.066(2) 0.074(3) -0.0025(19) 0.038(2) -0.0118(19)
C10 0.129(4) 0.071(3) 0.109(4) -0.004(3) 0.077(4) -0.034(3)
C11 0.143(5) 0.055(2) 0.090(3) 0.015(2) 0.071(4) 0.014(3)
C12 0.108(4) 0.064(2) 0.067(3) 0.012(2) 0.048(3) 0.034(2)
C13 0.072(2) 0.059(2) 0.056(2) 0.0052(16) 0.0390(19) 0.0189(17)
C14 0.0272(14) 0.0628(19) 0.0317(15) 0.0019(12) 0.0140(12) 0.0017(11)
C15 0.0271(13) 0.0535(16) 0.0239(13) 0.0022(11) 0.0117(11) 0.0033(11)
C16 0.0420(16) 0.0489(17) 0.0349(15) 0.0035(12) 0.0196(13) 0.0066(12)
C17 0.0446(17) 0.0615(19) 0.0395(17) 0.0105(14) 0.0217(14) -0.0035(14)
C18 0.0372(17) 0.088(2) 0.0345(16) 0.0084(15) 0.0233(14) 0.0096(15)
C19 0.0547(19) 0.066(2) 0.0362(16) 0.0001(14) 0.0260(15) 0.0145(15)
C20 0.0494(17) 0.0489(17) 0.0343(15) -0.0008(12) 0.0218(14) 0.0000(13)
C21 0.0480(17) 0.0505(17) 0.0400(16) 0.0074(13) 0.0254(14) 0.0030(13)
C22 0.0482(17) 0.0444(16) 0.0421(17) 0.0086(12) 0.0226(14) 0.0049(13)
C23 0.062(2) 0.059(2) 0.065(2) -0.0018(17) 0.0312(19) -0.0112(17)
C24 0.102(4) 0.062(2) 0.069(3) -0.018(2) 0.030(3) -0.025(2)
C25 0.126(4) 0.054(2) 0.072(3) -0.006(2) 0.048(3) 0.011(3)
C26 0.097(3) 0.070(3) 0.087(3) 0.009(2) 0.057(3) 0.030(2)
C27 0.056(2) 0.061(2) 0.063(2) 0.0001(17) 0.0286(18) 0.0139(16)
O3 0.108(2) 0.093(2) 0.0450(15) 0.0024(13) 0.0390(15) -0.0062(17)
C28 0.107(4) 0.097(4) 0.091(4) -0.004(3) 0.037(3) -0.014(3)
Cl1 0.1744(17) 0.1447(14) 0.0977(10) -0.0046(9) 0.0650(11) 0.0354(11)
Cl2 0.1300(11) 0.1039(9) 0.1198(11) 0.0103(8) 0.0736(9) -0.0123(8)
C29 0.087(3) 0.093(3) 0.090(3) 0.008(3) 0.046(3) 0.009(3)

loop_
_atom_type_symbol
_atom_type_description
_atom_type_scat_dispersion_real
_atom_type_scat_dispersion_imag
_atom_type_scat_source
C C 0.0033 0.0016 'International Tables Vol C Tables 4.2.6.8 and 6.1.1.4'
H H 0.0000 0.0000 'International Tables Vol C Tables 4.2.6.8 and 6.1.1.4'
Cl Cl 0.1484 0.1585 'International Tables Vol C Tables 4.2.6.8 and 6.1.1.4'
N N 0.0061 0.0033 'International Tables Vol C Tables 4.2.6.8 and 6.1.1.4'
O O 0.0106 0.0060 'International Tables Vol C Tables 4.2.6.8 and 6.1.1.4'
Sn Sn -0.6537 1.4246 'International Tables Vol C Tables 4.2.6.8 and 6.1.1.4'

loop_
_citation_id
_citation_doi
_citation_year
1 10.1515/ncrs-2022-0147 2022

loop_
_geom_angle_atom_site_label_1
_geom_angle_atom_site_label_2
_geom_angle_atom_site_label_3
_geom_angle
_geom_angle_site_symmetry_1
_geom_angle_site_symmetry_3
_geom_angle_publ_flag
O1 Sn1 O4 172.05(8) . 1_455 ?
C7 Sn1 O1 92.39(10) . . ?
C7 Sn1 O4 87.01(10) . 1_455 ?
C7 Sn1 C21 129.26(13) . . ?
C14 Sn1 O1 93.04(10) . . ?
C14 Sn1 O4 80.10(11) . 1_455 ?
C14 Sn1 C7 115.45(11) . . ?
C14 Sn1 C21 113.93(11) . . ?
C21 Sn1 O1 96.01(10) . . ?
C21 Sn1 O4 90.48(10) . 1_455 ?
C6 O1 Sn1 126.9(2) . . ?
C1 O4 Sn1 150.9(2) . 1_655 ?
C1 N1 H1 118.0 . . ?
C5 N1 H1 118.0 . . ?
C5 N1 C1 123.9(2) . . ?
O4 C1 N1 117.7(3) . . ?
O4 C1 C2 126.6(3) . . ?
N1 C1 C2 115.7(2) . . ?
C1 C2 H2 119.6 . . ?
C3 C2 C1 120.8(3) . . ?
C3 C2 H2 119.6 . . ?
C2 C3 H3 119.4 . . ?
C2 C3 C4 121.3(3) . . ?
C4 C3 H3 119.4 . . ?
C3 C4 C6 122.7(3) . . ?
C5 C4 C3 116.8(3) . . ?
C5 C4 C6 120.5(2) . . ?
N1 C5 C4 121.3(2) . . ?
N1 C5 H5 119.4 . . ?
C4 C5 H5 119.4 . . ?
O1 C6 C4 113.8(3) . . ?
O2 C6 O1 124.9(3) . . ?
O2 C6 C4 121.3(3) . . ?
Sn1 C7 H7A 109.7 . . ?
Sn1 C7 H7B 109.7 . . ?
H7A C7 H7B 108.2 . . ?
C8 C7 Sn1 110.01(19) . . ?
C8 C7 H7A 109.7 . . ?
C8 C7 H7B 109.7 . . ?
C9 C8 C7 122.0(3) . . ?
C9 C8 C13 117.6(3) . . ?
C13 C8 C7 120.4(3) . . ?
C8 C9 H9 119.7 . . ?
C8 C9 C10 120.7(4) . . ?
C10 C9 H9 119.7 . . ?
C9 C10 H10 119.9 . . ?
C11 C10 C9 120.2(5) . . ?
C11 C10 H10 119.9 . . ?
C10 C11 H11 120.0 . . ?
C12 C11 C10 120.0(4) . . ?
C12 C11 H11 120.0 . . ?
C11 C12 H12 119.7 . . ?
C11 C12 C13 120.6(4) . . ?
C13 C12 H12 119.7 . . ?
C8 C13 H13 119.6 . . ?
C12 C13 C8 120.9(4) . . ?
C12 C13 H13 119.6 . . ?
Sn1 C14 H14A 108.5 . . ?
Sn1 C14 H14B 108.5 . . ?
H14A C14 H14B 107.5 . . ?
C15 C14 Sn1 115.27(19) . . ?
C15 C14 H14A 108.5 . . ?
C15 C14 H14B 108.5 . . ?
C16 C15 C14 121.7(2) . . ?
C20 C15 C14 120.8(3) . . ?
C20 C15 C16 117.5(3) . . ?
C15 C16 H16 119.6 . . ?
C17 C16 C15 120.8(3) . . ?
C17 C16 H16 119.6 . . ?
C16 C17 H17 119.7 . . ?
C18 C17 C16 120.6(3) . . ?
C18 C17 H17 119.7 . . ?
C17 C18 H18 120.4 . . ?
C19 C18 C17 119.1(3) . . ?
C19 C18 H18 120.4 . . ?
C18 C19 H19 119.7 . . ?
C18 C19 C20 120.5(3) . . ?
C20 C19 H19 119.7 . . ?
C15 C20 H20 119.3 . . ?
C19 C20 C15 121.4(3) . . ?
C19 C20 H20 119.3 . . ?
Sn1 C21 H21A 109.7 . . ?
Sn1 C21 H21B 109.7 . . ?
H21A C21 H21B 108.2 . . ?
C22 C21 Sn1 109.89(19) . . ?
C22 C21 H21A 109.7 . . ?
C22 C21 H21B 109.7 . . ?
C23 C22 C21 121.2(3) . . ?
C27 C22 C21 121.6(3) . . ?
C27 C22 C23 117.2(3) . . ?
C22 C23 H23 119.7 . . ?
C24 C23 C22 120.6(4) . . ?
C24 C23 H23 119.7 . . ?
C23 C24 H24 119.5 . . ?
C25 C24 C23 121.1(4) . . ?
C25 C24 H24 119.5 . . ?
C24 C25 H25 120.3 . . ?
C24 C25 C26 119.4(4) . . ?
C26 C25 H25 120.3 . . ?
C25 C26 H26 120.0 . . ?
C25 C26 C27 120.1(4) . . ?
C27 C26 H26 120.0 . . ?
C22 C27 C26 121.6(4) . . ?
C22 C27 H27 119.2 . . ?
C26 C27 H27 119.2 . . ?
C28 O3 H3A 109.3 . . ?
O3 C28 H28A 109.5 . . ?
O3 C28 H28B 109.5 . . ?
O3 C28 H28C 109.5 . . ?
H28A C28 H28B 109.5 . . ?
H28A C28 H28C 109.5 . . ?
H28B C28 H28C 109.5 . . ?
Cl1 C29 Cl2 113.6(3) . . ?
Cl1 C29 H29A 108.9 . . ?
Cl1 C29 H29B 108.9 . . ?
Cl2 C29 H29A 108.9 . . ?
Cl2 C29 H29B 108.9 . . ?
H29A C29 H29B 107.7 . . ?

loop_
_geom_bond_atom_site_label_1
_geom_bond_atom_site_label_2
_geom_bond_distance
_geom_bond_site_symmetry_2
_geom_bond_publ_flag
Sn1 O1 2.153(2) . ?
Sn1 O4 2.391(3) 1_455 ?
Sn1 C7 2.146(3) . ?
Sn1 C14 2.145(3) . ?
Sn1 C21 2.152(3) . ?
O1 C6 1.278(4) . ?
O2 C6 1.227(4) . ?
O4 C1 1.256(4) . ?
N1 H1 0.8600 . ?
N1 C1 1.367(4) . ?
N1 C5 1.351(3) . ?
C1 C2 1.415(4) . ?
C2 H2 0.9300 . ?
C2 C3 1.360(4) . ?
C3 H3 0.9300 . ?
C3 C4 1.421(4) . ?
C4 C5 1.360(4) . ?
C4 C6 1.496(4) . ?
C5 H5 0.9300 . ?
C7 H7A 0.9700 . ?
C7 H7B 0.9700 . ?
C7 C8 1.494(4) . ?
C8 C9 1.379(5) . ?
C8 C13 1.398(5) . ?
C9 H9 0.9300 . ?
C9 C10 1.393(6) . ?
C10 H10 0.9300 . ?
C10 C11 1.370(7) . ?
C11 H11 0.9300 . ?
C11 C12 1.350(7) . ?
C12 H12 0.9300 . ?
C12 C13 1.380(5) . ?
C13 H13 0.9300 . ?
C14 H14A 0.9700 . ?
C14 H14B 0.9700 . ?
C14 C15 1.499(4) . ?
C15 C16 1.392(4) . ?
C15 C20 1.390(4) . ?
C16 H16 0.9300 . ?
C16 C17 1.392(4) . ?
C17 H17 0.9300 . ?
C17 C18 1.376(4) . ?
C18 H18 0.9300 . ?
C18 C19 1.373(5) . ?
C19 H19 0.9300 . ?
C19 C20 1.383(4) . ?
C20 H20 0.9300 . ?
C21 H21A 0.9700 . ?
C21 H21B 0.9700 . ?
C21 C22 1.492(4) . ?
C22 C23 1.395(5) . ?
C22 C27 1.386(5) . ?
C23 H23 0.9300 . ?
C23 C24 1.391(6) . ?
C24 H24 0.9300 . ?
C24 C25 1.360(7) . ?
C25 H25 0.9300 . ?
C25 C26 1.374(6) . ?
C26 H26 0.9300 . ?
C26 C27 1.388(5) . ?
C27 H27 0.9300 . ?
O3 H3A 0.8199 . ?
O3 C28 1.371(5) . ?
C28 H28A 0.9600 . ?
C28 H28B 0.9600 . ?
C28 H28C 0.9600 . ?
Cl1 C29 1.715(5) . ?
Cl2 C29 1.734(5) . ?
C29 H29A 0.9700 . ?
C29 H29B 0.9700 . ?

loop_
_geom_hbond_atom_site_label_D
_geom_hbond_atom_site_label_H
_geom_hbond_atom_site_label_A
_geom_hbond_distance_DH
_geom_hbond_distance_HA
_geom_hbond_distance_DA
_geom_hbond_angle_DHA
_geom_hbond_site_symmetry_A
_geom_hbond_publ_flag
N1 H1 O3 0.86 2.01 2.865(4) 172.4 . yes
O3 H3A O2 0.82 1.94 2.752(4) 172.3 4_565 yes

loop_
_geom_torsion_atom_site_label_1
_geom_torsion_atom_site_label_2
_geom_torsion_atom_site_label_3
_geom_torsion_atom_site_label_4
_geom_torsion
_geom_torsion_site_symmetry_1
_geom_torsion_site_symmetry_2
_geom_torsion_site_symmetry_3
_geom_torsion_site_symmetry_4
_geom_torsion_publ_flag
Sn1 O1 C6 O2 -4.2(4) . . . . ?
Sn1 O1 C6 C4 174.99(15) . . . . ?
Sn1 O4 C1 N1 161.5(3) 1_655 . . . ?
Sn1 O4 C1 C2 -18.7(6) 1_655 . . . ?
Sn1 C7 C8 C9 -101.5(3) . . . . ?
Sn1 C7 C8 C13 77.0(3) . . . . ?
Sn1 C14 C15 C16 -88.4(3) . . . . ?
Sn1 C14 C15 C20 89.2(3) . . . . ?
Sn1 C21 C22 C23 -92.2(3) . . . . ?
Sn1 C21 C22 C27 85.8(3) . . . . ?
O4 C1 C2 C3 -176.1(3) . . . . ?
N1 C1 C2 C3 3.8(4) . . . . ?
C1 N1 C5 C4 3.3(5) . . . . ?
C1 C2 C3 C4 0.5(4) . . . . ?
C2 C3 C4 C5 -3.1(4) . . . . ?
C2 C3 C4 C6 176.9(3) . . . . ?
C3 C4 C5 N1 1.3(4) . . . . ?
C3 C4 C6 O1 -174.7(2) . . . . ?
C3 C4 C6 O2 4.5(4) . . . . ?
C5 N1 C1 O4 174.1(3) . . . . ?
C5 N1 C1 C2 -5.7(4) . . . . ?
C5 C4 C6 O1 5.3(4) . . . . ?
C5 C4 C6 O2 -175.5(3) . . . . ?
C6 C4 C5 N1 -178.7(2) . . . . ?
C7 C8 C9 C10 178.8(4) . . . . ?
C7 C8 C13 C12 -178.7(3) . . . . ?
C8 C9 C10 C11 -0.6(7) . . . . ?
C9 C8 C13 C12 -0.1(5) . . . . ?
C9 C10 C11 C12 0.8(7) . . . . ?
C10 C11 C12 C13 -0.7(7) . . . . ?
C11 C12 C13 C8 0.3(6) . . . . ?
C13 C8 C9 C10 0.2(6) . . . . ?
C14 C15 C16 C17 179.1(3) . . . . ?
C14 C15 C20 C19 -178.5(3) . . . . ?
C15 C16 C17 C18 -0.9(4) . . . . ?
C16 C15 C20 C19 -0.8(4) . . . . ?
C16 C17 C18 C19 -0.2(5) . . . . ?
C17 C18 C19 C20 0.9(5) . . . . ?
C18 C19 C20 C15 -0.3(5) . . . . ?
C20 C15 C16 C17 1.4(4) . . . . ?
C21 C22 C23 C24 179.1(3) . . . . ?
C21 C22 C27 C26 -178.7(3) . . . . ?
C22 C23 C24 C25 -0.6(6) . . . . ?
C23 C22 C27 C26 -0.7(5) . . . . ?
C23 C24 C25 C26 -0.2(7) . . . . ?
C24 C25 C26 C27 0.5(7) . . . . ?
C25 C26 C27 C22 -0.1(6) . . . . ?
C27 C22 C23 C24 1.0(5) . . . . ?
